data_4063820
loop_
_publ_author_name
'Zhou, Wen'
'Tang, Liming'
'Patrick, Brian O.'
'Smith, Kevin M.'

_publ_section_title
;
 Electronic Effects in the Oxidative Addition of Iodomethane with
 Mixed-Aryl \b-Diketiminate Chromium Complexes
;
_journal_issue 3
_journal_name_full Organometallics
_journal_page_first 603
_journal_paper_doi 10.1021/om100961f
_journal_volume 30
_journal_year 2011
_chemical_formula_sum 'C29 H36 Cr I N2'
_chemical_formula_weight 591.50
_chemical_name_systematic
;
 ?
;
_space_group_IT_number 2
_symmetry_cell_setting triclinic
_symmetry_space_group_name_Hall '-P 1'
_symmetry_space_group_name_H-M 'P -1'
_atom_sites_solution_hydrogens geom
_atom_sites_solution_primary direct
_atom_sites_solution_secondary difmap
_audit_creation_method SHELXL-97
_cell_angle_alpha 101.817(4)
_cell_angle_beta 109.367(4)
_cell_angle_gamma 94.167(4)
_cell_formula_units_Z 2
_cell_length_a 10.6796(10)
_cell_length_b 11.1452(9)
_cell_length_c 12.5877(11)
_cell_measurement_reflns_used 9934
_cell_measurement_temperature 173(2)
_cell_measurement_theta_max 28.08
_cell_measurement_theta_min 2.25
_cell_volume 1367.4(2)
_computing_structure_refinement 'SHELXL-97 (Sheldrick, 1997)'
_diffrn_ambient_temperature 173(2)
_diffrn_measured_fraction_theta_full 0.988
_diffrn_measured_fraction_theta_max 0.988
_diffrn_measurement_device_type 'Bruker X8 APEX II'
_diffrn_measurement_method 'area detector'
_diffrn_radiation_monochromator graphite
_diffrn_radiation_source 'fine-focus sealed tube'
_diffrn_radiation_type MoK\a
_diffrn_radiation_wavelength 0.71073
_diffrn_reflns_av_R_equivalents 0.0238
_diffrn_reflns_av_sigmaI/netI 0.0235
_diffrn_reflns_limit_h_max 14
_diffrn_reflns_limit_h_min -13
_diffrn_reflns_limit_k_max 14
_diffrn_reflns_limit_k_min -14
_diffrn_reflns_limit_l_max 15
_diffrn_reflns_limit_l_min -16
_diffrn_reflns_number 21546
_diffrn_reflns_theta_full 28.10
_diffrn_reflns_theta_max 28.10
_diffrn_reflns_theta_min 1.77
_exptl_absorpt_coefficient_mu 1.566
_exptl_absorpt_correction_T_max 0.766
_exptl_absorpt_correction_T_min 0.620
_exptl_absorpt_correction_type multi-scan
_exptl_crystal_colour black
_exptl_crystal_density_diffrn 1.437
_exptl_crystal_density_method 'not measured'
_exptl_crystal_description irregular
_exptl_crystal_F_000 602
_exptl_crystal_size_max 0.42
_exptl_crystal_size_mid 0.26
_exptl_crystal_size_min 0.17
_refine_diff_density_max 0.690
_refine_diff_density_min -0.450
_refine_diff_density_rms 0.057
_refine_ls_extinction_method none
_refine_ls_goodness_of_fit_ref 1.067
_refine_ls_hydrogen_treatment constr
_refine_ls_matrix_type full
_refine_ls_number_parameters 385
_refine_ls_number_reflns 6591
_refine_ls_number_restraints 73
_refine_ls_restrained_S_all 1.062
_refine_ls_R_factor_all 0.0293
_refine_ls_R_factor_gt 0.0235
_refine_ls_shift/su_max 0.031
_refine_ls_shift/su_mean 0.002
_refine_ls_structure_factor_coef Fsqd
_refine_ls_weighting_details 'calc w=1/[\s^2^(Fo^2^)+(0.0220P)^2^+0.6550P] where P=(Fo^2^+2Fc^2^)/3'
_refine_ls_weighting_scheme calc
_refine_ls_wR_factor_gt 0.0543
_refine_ls_wR_factor_ref 0.0567
_reflns_number_gt 5821
_reflns_number_total 6591
_reflns_threshold_expression >2sigma(I)
_cod_data_source_file om100961f_si_002.cif
_cod_data_source_block 2b_I_4Me
_cod_database_code 4063820

loop_
_symmetry_equiv_pos_as_xyz
'x, y, z'
'-x, -y, -z'

loop_
_atom_site_label
_atom_site_type_symbol
_atom_site_fract_x
_atom_site_fract_y
_atom_site_fract_z
_atom_site_U_iso_or_equiv
_atom_site_adp_type
_atom_site_occupancy
_atom_site_symmetry_multiplicity
_atom_site_calc_flag
_atom_site_refinement_flags
_atom_site_disorder_assembly
_atom_site_disorder_group
C1 C 0.5416(3) 0.26391(19) 1.01031(18) 0.0437(5) Uani 1 1 d . A .
H1A H 0.4655 0.1975 0.9670 0.065 Uiso 1 1 calc R . .
H1B H 0.5148 0.3281 1.0607 0.065 Uiso 1 1 calc R . .
H1C H 0.6164 0.2298 1.0578 0.065 Uiso 1 1 calc R . .
C2 C 0.5852(2) 0.31995(16) 0.92625(16) 0.0306(4) Uani 1 1 d . . .
C3 C 0.6463(2) 0.44377(16) 0.96784(15) 0.0321(4) Uani 1 1 d . A .
H3 H 0.6349 0.4893 1.0357 0.038 Uiso 1 1 calc R . .
C4 C 0.72212(19) 0.50694(15) 0.92011(15) 0.0286(4) Uani 1 1 d . . .
C5 C 0.8059(2) 0.62920(18) 0.99321(17) 0.0421(5) Uani 1 1 d . A .
H5A H 0.8985 0.6290 0.9954 0.063 Uiso 1 1 calc R . .
H5B H 0.8049 0.6417 1.0723 0.063 Uiso 1 1 calc R . .
H5C H 0.7689 0.6965 0.9595 0.063 Uiso 1 1 calc R . .
C6 C 0.5544(7) 0.1185(4) 0.8025(9) 0.0226(11) Uani 0.585(11) 1 d PGDU A 1
C7 C 0.4273(6) 0.0480(5) 0.7518(9) 0.0411(14) Uani 0.585(11) 1 d PGU A 1
C8 C 0.4128(6) -0.0799(5) 0.7374(6) 0.0311(11) Uani 0.585(11) 1 d PGU A 1
H8 H 0.3260 -0.1280 0.7027 0.037 Uiso 0.585(11) 1 calc PR A 1
C9 C 0.5255(7) -0.1373(4) 0.7737(6) 0.0287(12) Uani 0.585(11) 1 d PGU A 1
H9 H 0.5156 -0.2247 0.7639 0.034 Uiso 0.585(11) 1 calc PR A 1
C10 C 0.6526(6) -0.0668(5) 0.8245(7) 0.0329(14) Uani 0.585(11) 1 d PGU A 1
H10 H 0.7295 -0.1060 0.8493 0.039 Uiso 0.585(11) 1 calc PR A 1
C11 C 0.6670(6) 0.0611(5) 0.8389(7) 0.0239(11) Uani 0.585(11) 1 d PGU A 1
C12B C 0.2880(10) 0.1187(9) 0.6785(8) 0.0315(16) Uani 0.415(11) 1 d PU A 2
H12B H 0.3266 0.1984 0.6686 0.038 Uiso 0.415(11) 1 calc PR A 2
C13B C 0.194(2) 0.0448(16) 0.5608(14) 0.048(3) Uani 0.415(11) 1 d PU A 2
H13A H 0.2458 0.0181 0.5113 0.073 Uiso 0.415(11) 1 calc PR A 2
H13B H 0.1300 0.0964 0.5251 0.073 Uiso 0.415(11) 1 calc PR A 2
H13C H 0.1450 -0.0282 0.5696 0.073 Uiso 0.415(11) 1 calc PR A 2
C14B C 0.2134(12) 0.1496(17) 0.7603(9) 0.090(4) Uani 0.415(11) 1 d PU A 2
H14A H 0.1798 0.0732 0.7755 0.136 Uiso 0.415(11) 1 calc PR A 2
H14B H 0.1377 0.1909 0.7253 0.136 Uiso 0.415(11) 1 calc PR A 2
H14C H 0.2741 0.2049 0.8334 0.136 Uiso 0.415(11) 1 calc PR A 2
C15 C 0.8082(9) 0.1331(8) 0.8903(8) 0.0358(14) Uani 0.585(11) 1 d PU A 1
H15 H 0.8018 0.2185 0.8777 0.043 Uiso 0.585(11) 1 calc PR A 1
C16 C 0.8942(12) 0.0753(11) 0.8264(9) 0.056(2) Uani 0.585(11) 1 d PU A 1
H16A H 0.9824 0.1271 0.8550 0.084 Uiso 0.585(11) 1 calc PR A 1
H16B H 0.8508 0.0688 0.7431 0.084 Uiso 0.585(11) 1 calc PR A 1
H16C H 0.9054 -0.0076 0.8394 0.084 Uiso 0.585(11) 1 calc PR A 1
C17 C 0.8679(9) 0.1461(8) 1.0186(8) 0.0617(18) Uani 0.585(11) 1 d PU A 1
H17A H 0.8689 0.0637 1.0345 0.093 Uiso 0.585(11) 1 calc PR A 1
H17B H 0.8139 0.1928 1.0570 0.093 Uiso 0.585(11) 1 calc PR A 1
H17C H 0.9600 0.1905 1.0483 0.093 Uiso 0.585(11) 1 calc PR A 1
C18 C 0.81506(17) 0.53012(16) 0.77669(15) 0.0268(4) Uani 1 1 d . . .
C19 C 0.9371(2) 0.4925(2) 0.7826(2) 0.0433(5) Uani 1 1 d . A .
H19 H 0.9662 0.4290 0.8208 0.052 Uiso 1 1 calc R . .
C20 C 1.0169(2) 0.5467(2) 0.7335(2) 0.0550(6) Uani 1 1 d . . .
H20 H 1.1008 0.5201 0.7386 0.066 Uiso 1 1 calc R A .
C21 C 0.9772(2) 0.6387(2) 0.6771(2) 0.0499(6) Uani 1 1 d . A .
C22 C 0.8579(2) 0.67855(19) 0.67494(19) 0.0428(5) Uani 1 1 d . . .
H22 H 0.8306 0.7440 0.6389 0.051 Uiso 1 1 calc R A .
C23 C 0.77670(19) 0.62558(17) 0.72402(17) 0.0317(4) Uani 1 1 d . A .
H23 H 0.6946 0.6548 0.7215 0.038 Uiso 1 1 calc R . .
C24 C 1.0616(3) 0.6919(3) 0.6166(3) 0.0872(11) Uani 1 1 d . . .
H24A H 1.1543 0.6765 0.6492 0.131 Uiso 1 1 calc R A .
H24B H 1.0605 0.7814 0.6281 0.131 Uiso 1 1 calc R . .
H24C H 1.0246 0.6521 0.5333 0.131 Uiso 1 1 calc R . .
C25 C 0.5349(3) 0.3113(2) 0.50150(17) 0.0453(5) Uani 1 1 d . A .
H25 H 0.4818 0.3645 0.4619 0.054 Uiso 1 1 calc R . .
C26 C 0.4860(3) 0.1993(2) 0.51846(18) 0.0487(6) Uani 1 1 d . A .
H26 H 0.3943 0.1633 0.4923 0.058 Uiso 1 1 calc R . .
C27 C 0.5948(3) 0.15057(18) 0.58006(19) 0.0493(6) Uani 1 1 d . A .
H27 H 0.5914 0.0745 0.6026 0.059 Uiso 1 1 calc R . .
C28 C 0.7116(3) 0.2340(2) 0.60335(19) 0.0459(5) Uani 1 1 d . A .
H28 H 0.8010 0.2258 0.6463 0.055 Uiso 1 1 calc R . .
C29 C 0.6712(2) 0.33110(19) 0.55146(18) 0.0417(5) Uani 1 1 d . A .
H29 H 0.7293 0.3996 0.5511 0.050 Uiso 1 1 calc R . .
N1 N 0.5784(14) 0.2524(6) 0.8262(19) 0.0189(16) Uani 0.585(11) 1 d PD A 1
N2 N 0.72521(15) 0.46364(13) 0.81470(12) 0.0252(3) Uani 1 1 d . A .
Cr1 Cr 0.58624(3) 0.32970(2) 0.69451(2) 0.02212(6) Uani 1 1 d . . .
I1 I 0.383402(13) 0.461772(11) 0.684893(11) 0.03487(5) Uani 1 1 d . A .
C12 C 0.2985(8) 0.1110(7) 0.7256(9) 0.057(2) Uani 0.585(11) 1 d PU A 1
H12 H 0.3272 0.2025 0.7435 0.068 Uiso 0.585(11) 1 calc PR A 1
C13 C 0.2106(16) 0.0680(15) 0.5980(12) 0.084(4) Uani 0.585(11) 1 d PU A 1
H13D H 0.2633 0.0834 0.5503 0.126 Uiso 0.585(11) 1 calc PR A 1
H13E H 0.1342 0.1138 0.5824 0.126 Uiso 0.585(11) 1 calc PR A 1
H13F H 0.1777 -0.0210 0.5791 0.126 Uiso 0.585(11) 1 calc PR A 1
C14 C 0.2096(8) 0.0876(6) 0.7963(10) 0.083(3) Uani 0.585(11) 1 d PU A 1
H14D H 0.1720 -0.0006 0.7738 0.125 Uiso 0.585(11) 1 calc PR A 1
H14E H 0.1364 0.1372 0.7806 0.125 Uiso 0.585(11) 1 calc PR A 1
H14F H 0.2639 0.1113 0.8792 0.125 Uiso 0.585(11) 1 calc PR A 1
C8B C 0.4017(8) 0.0572(7) 0.7368(12) 0.0259(13) Uani 0.415(11) 1 d PGU A 2
C7B C 0.3766(7) -0.0713(7) 0.7149(9) 0.0411(14) Uani 0.415(11) 1 d PGU A 2
H7B H 0.2884 -0.1143 0.6715 0.049 Uiso 0.415(11) 1 calc PR A 2
C9B C 0.4807(9) -0.1368(6) 0.7566(8) 0.0287(12) Uani 0.415(11) 1 d PGU A 2
H9B H 0.4635 -0.2246 0.7417 0.034 Uiso 0.415(11) 1 calc PR A 2
C10B C 0.6098(8) -0.0738(9) 0.8202(9) 0.0296(16) Uani 0.415(11) 1 d PGU A 2
H10B H 0.6809 -0.1186 0.8487 0.036 Uiso 0.415(11) 1 calc PR A 2
C11B C 0.6349(8) 0.0546(9) 0.8421(11) 0.037(2) Uani 0.415(11) 1 d PGU A 2
C17B C 0.8280(16) 0.1053(15) 1.0374(11) 0.102(5) Uani 0.415(11) 1 d PU A 2
H17D H 0.7631 0.1319 1.0737 0.153 Uiso 0.415(11) 1 calc PR A 2
H17E H 0.9154 0.1575 1.0807 0.153 Uiso 0.415(11) 1 calc PR A 2
H17F H 0.8368 0.0186 1.0382 0.153 Uiso 0.415(11) 1 calc PR A 2
C15B C 0.7784(15) 0.1181(13) 0.9103(15) 0.065(4) Uani 0.415(11) 1 d PU A 2
H15B H 0.7798 0.2085 0.9132 0.078 Uiso 0.415(11) 1 calc PR A 2
C16B C 0.886(2) 0.0748(19) 0.8609(15) 0.080(5) Uani 0.415(11) 1 d PU A 2
H16D H 0.8910 -0.0126 0.8611 0.120 Uiso 0.415(11) 1 calc PR A 2
H16E H 0.9732 0.1250 0.9091 0.120 Uiso 0.415(11) 1 calc PR A 2
H16F H 0.8619 0.0844 0.7813 0.120 Uiso 0.415(11) 1 calc PR A 2
C6B C 0.5288(12) 0.1193(7) 0.8021(14) 0.0226(11) Uani 0.415(11) 1 d PGDU A 2
N1B N 0.552(2) 0.2514(9) 0.813(3) 0.0189(16) Uani 0.415(11) 1 d PD A 2

loop_
_atom_site_aniso_label
_atom_site_aniso_U_11
_atom_site_aniso_U_22
_atom_site_aniso_U_33
_atom_site_aniso_U_23
_atom_site_aniso_U_13
_atom_site_aniso_U_12
C1 0.0751(16) 0.0330(10) 0.0325(10) 0.0084(9) 0.0317(11) 0.0052(10)
C2 0.0441(11) 0.0260(9) 0.0272(9) 0.0086(7) 0.0177(8) 0.0085(8)
C3 0.0493(12) 0.0245(9) 0.0219(8) 0.0020(7) 0.0137(8) 0.0075(8)
C4 0.0351(10) 0.0205(8) 0.0245(8) 0.0037(7) 0.0041(8) 0.0057(7)
C5 0.0571(14) 0.0281(10) 0.0292(10) 0.0008(8) 0.0057(10) -0.0030(9)
C6 0.032(3) 0.0177(8) 0.0270(9) 0.0055(7) 0.022(2) 0.0044(11)
C7 0.038(3) 0.033(2) 0.061(4) 0.013(2) 0.028(3) 0.013(2)
C8 0.027(3) 0.0169(16) 0.051(3) 0.0019(17) 0.022(2) -0.0029(17)
C9 0.036(4) 0.0212(9) 0.034(2) 0.0084(11) 0.017(3) 0.0051(19)
C10 0.035(3) 0.026(2) 0.037(2) 0.0107(18) 0.011(3) 0.005(2)
C11 0.030(2) 0.0157(19) 0.028(2) 0.0093(16) 0.009(2) 0.0043(16)
C12B 0.024(3) 0.032(3) 0.037(4) 0.000(3) 0.013(4) 0.007(2)
C13B 0.042(5) 0.039(4) 0.052(6) -0.005(4) 0.014(5) -0.007(3)
C14B 0.067(6) 0.154(13) 0.068(5) 0.015(6) 0.047(4) 0.052(7)
C15 0.030(3) 0.026(3) 0.046(3) 0.013(2) 0.005(2) 0.001(2)
C16 0.050(3) 0.060(3) 0.070(6) 0.033(4) 0.025(4) 0.019(3)
C17 0.056(4) 0.067(4) 0.050(3) 0.018(3) 0.003(3) -0.002(3)
C18 0.0238(9) 0.0237(8) 0.0276(9) 0.0036(7) 0.0045(7) -0.0010(7)
C19 0.0290(10) 0.0452(12) 0.0584(14) 0.0218(11) 0.0126(10) 0.0101(9)
C20 0.0292(11) 0.0596(15) 0.0796(18) 0.0192(14) 0.0228(12) 0.0044(10)
C21 0.0418(13) 0.0472(13) 0.0601(15) 0.0100(11) 0.0231(11) -0.0113(10)
C22 0.0448(12) 0.0348(10) 0.0459(12) 0.0161(9) 0.0108(10) -0.0056(9)
C23 0.0281(9) 0.0269(9) 0.0366(10) 0.0090(8) 0.0069(8) 0.0008(7)
C24 0.073(2) 0.084(2) 0.119(3) 0.033(2) 0.055(2) -0.0183(17)
C25 0.0685(16) 0.0455(12) 0.0210(9) 0.0038(9) 0.0172(10) 0.0096(11)
C26 0.0558(14) 0.0508(13) 0.0281(10) -0.0133(10) 0.0188(10) -0.0148(11)
C27 0.100(2) 0.0208(9) 0.0394(11) 0.0005(8) 0.0457(13) 0.0056(11)
C28 0.0535(14) 0.0500(13) 0.0383(11) -0.0005(10) 0.0265(11) 0.0165(11)
C29 0.0644(15) 0.0332(10) 0.0340(10) -0.0001(8) 0.0333(11) -0.0055(10)
N1 0.018(5) 0.0177(7) 0.019(4) 0.0050(10) 0.004(4) 0.0031(13)
N2 0.0275(8) 0.0208(7) 0.0256(7) 0.0053(6) 0.0077(6) 0.0015(6)
Cr1 0.03009(15) 0.01734(12) 0.01938(13) 0.00257(10) 0.01094(11) 0.00142(10)
I1 0.03546(8) 0.03291(7) 0.03478(7) 0.00812(5) 0.00945(5) 0.01095(5)
C12 0.042(3) 0.035(2) 0.088(6) 0.012(4) 0.021(4) -0.006(2)
C13 0.047(6) 0.102(11) 0.114(12) 0.053(8) 0.027(9) 0.013(7)
C14 0.062(4) 0.066(4) 0.120(7) -0.023(4) 0.061(5) -0.011(3)
C8B 0.023(3) 0.010(2) 0.050(4) 0.001(2) 0.023(3) -0.001(2)
C7B 0.038(3) 0.033(2) 0.061(4) 0.013(2) 0.028(3) 0.013(2)
C9B 0.036(4) 0.0212(9) 0.034(2) 0.0084(11) 0.017(3) 0.0051(19)
C10B 0.032(4) 0.022(3) 0.036(3) 0.014(3) 0.009(4) 0.010(3)
C11B 0.038(4) 0.035(4) 0.033(4) 0.006(3) 0.009(4) -0.004(3)
C17B 0.088(10) 0.110(11) 0.056(7) -0.008(6) -0.030(6) 0.044(8)
C15B 0.054(7) 0.029(4) 0.104(10) 0.023(5) 0.012(6) 0.017(4)
C16B 0.074(8) 0.086(7) 0.069(9) 0.040(7) 0.003(7) -0.017(6)
C6B 0.032(3) 0.0177(8) 0.0270(9) 0.0055(7) 0.022(2) 0.0044(11)
N1B 0.018(5) 0.0177(7) 0.019(4) 0.0050(10) 0.004(4) 0.0031(13)

loop_
_atom_type_symbol
_atom_type_description
_atom_type_scat_dispersion_real
_atom_type_scat_dispersion_imag
_atom_type_scat_source
C C 0.0033 0.0016 'International Tables Vol C Tables 4.2.6.8 and 6.1.1.4'
H H 0.0000 0.0000 'International Tables Vol C Tables 4.2.6.8 and 6.1.1.4'
N N 0.0061 0.0033 'International Tables Vol C Tables 4.2.6.8 and 6.1.1.4'
Cr Cr 0.3209 0.6236 'International Tables Vol C Tables 4.2.6.8 and 6.1.1.4'
I I -0.4742 1.8119 'International Tables Vol C Tables 4.2.6.8 and 6.1.1.4'

loop_
_geom_angle_atom_site_label_1
_geom_angle_atom_site_label_2
_geom_angle_atom_site_label_3
_geom_angle
C2 C1 H1A 109.5
C2 C1 H1B 109.5
H1A C1 H1B 109.5
C2 C1 H1C 109.5
H1A C1 H1C 109.5
H1B C1 H1C 109.5
N1 C2 N1B 11.0(15)
N1 C2 C3 122.5(6)
N1B C2 C3 124.7(9)
N1 C2 C1 121.3(6)
N1B C2 C1 119.3(9)
C3 C2 C1 115.74(16)
C4 C3 C2 126.59(17)
C4 C3 H3 116.7
C2 C3 H3 116.7
N2 C4 C3 123.07(16)
N2 C4 C5 119.21(17)
C3 C4 C5 117.70(17)
C4 C5 H5A 109.5
C4 C5 H5B 109.5
H5A C5 H5B 109.5
C4 C5 H5C 109.5
H5A C5 H5C 109.5
H5B C5 H5C 109.5
C7 C6 C11 120.0
C7 C6 N1 123.8(7)
C11 C6 N1 116.2(7)
C8 C7 C6 120.0
C8 C7 C12 118.4(4)
C6 C7 C12 121.0(5)
C9 C8 C7 120.0
C9 C8 H8 120.0
C7 C8 H8 120.0
C8 C9 C10 120.0
C8 C9 H9 120.0
C10 C9 H9 120.0
C11 C10 C9 120.0
C11 C10 H10 120.0
C9 C10 H10 120.0
C10 C11 C6 120.0
C10 C11 C15 117.9(5)
C6 C11 C15 122.0(5)
C8B C12B C14B 106.7(8)
C8B C12B C13B 115.4(12)
C14B C12B C13B 110.8(11)
C8B C12B H12B 107.9
C14B C12B H12B 107.9
C13B C12B H12B 107.9
C12B C13B H13A 109.5
C12B C13B H13B 109.5
H13A C13B H13B 109.5
C12B C13B H13C 109.5
H13A C13B H13C 109.5
H13B C13B H13C 109.5
C12B C14B H14A 109.5
C12B C14B H14B 109.5
H14A C14B H14B 109.5
C12B C14B H14C 109.5
H14A C14B H14C 109.5
H14B C14B H14C 109.5
C17 C15 C16 112.7(8)
C17 C15 C11 111.8(6)
C16 C15 C11 110.1(9)
C17 C15 H15 107.3
C16 C15 H15 107.3
C11 C15 H15 107.3
C19 C18 C23 118.77(18)
C19 C18 N2 120.22(16)
C23 C18 N2 120.76(16)
C20 C19 C18 120.4(2)
C20 C19 H19 119.8
C18 C19 H19 119.8
C21 C20 C19 121.1(2)
C21 C20 H20 119.4
C19 C20 H20 119.4
C22 C21 C20 118.1(2)
C22 C21 C24 121.1(2)
C20 C21 C24 120.7(3)
C21 C22 C23 121.5(2)
C21 C22 H22 119.2
C23 C22 H22 119.2
C18 C23 C22 119.94(19)
C18 C23 H23 120.0
C22 C23 H23 120.0
C21 C24 H24A 109.5
C21 C24 H24B 109.5
H24A C24 H24B 109.5
C21 C24 H24C 109.5
H24A C24 H24C 109.5
H24B C24 H24C 109.5
C29 C25 C26 108.4(2)
C29 C25 Cr1 72.70(12)
C26 C25 Cr1 71.12(12)
C29 C25 H25 125.8
C26 C25 H25 125.8
Cr1 C25 H25 122.1
C27 C26 C25 107.9(2)
C27 C26 Cr1 71.64(12)
C25 C26 Cr1 72.70(12)
C27 C26 H26 126.1
C25 C26 H26 126.1
Cr1 C26 H26 121.3
C26 C27 C28 107.75(19)
C26 C27 Cr1 72.41(12)
C28 C27 Cr1 71.33(11)
C26 C27 H27 126.1
C28 C27 H27 126.1
Cr1 C27 H27 121.8
C29 C28 C27 107.1(2)
C29 C28 Cr1 73.52(12)
C27 C28 Cr1 71.92(12)
C29 C28 H28 126.4
C27 C28 H28 126.4
Cr1 C28 H28 120.0
C25 C29 C28 108.8(2)
C25 C29 Cr1 72.40(12)
C28 C29 Cr1 70.29(11)
C25 C29 H29 125.6
C28 C29 H29 125.6
Cr1 C29 H29 123.3
C2 N1 C6 120.3(16)
C2 N1 Cr1 121.8(4)
C6 N1 Cr1 117.7(14)
C4 N2 C18 119.05(15)
C4 N2 Cr1 122.87(12)
C18 N2 Cr1 116.94(11)
N1B Cr1 N2 92.7(5)
N1B Cr1 N1 7.6(9)
N2 Cr1 N1 87.4(3)
N1B Cr1 C28 115.1(7)
N2 Cr1 C28 100.32(8)
N1 Cr1 C28 110.9(5)
N1B Cr1 C27 94.5(6)
N2 Cr1 C27 133.90(9)
N1 Cr1 C27 94.4(4)
C28 Cr1 C27 36.74(9)
N1B Cr1 C26 108.8(6)
N2 Cr1 C26 155.53(7)
N1 Cr1 C26 112.8(3)
C28 Cr1 C26 60.48(9)
C27 Cr1 C26 35.94(9)
N1B Cr1 C25 144.6(5)
N2 Cr1 C25 122.58(7)
N1 Cr1 C25 149.0(3)
C28 Cr1 C25 59.85(9)
C27 Cr1 C25 59.98(8)
C26 Cr1 C25 36.17(8)
N1B Cr1 C29 151.2(7)
N2 Cr1 C29 96.05(7)
N1 Cr1 C29 147.0(5)
C28 Cr1 C29 36.18(8)
C27 Cr1 C29 60.09(7)
C26 Cr1 C29 59.48(8)
C25 Cr1 C29 34.91(9)
N1B Cr1 I1 92.1(7)
N2 Cr1 I1 94.24(4)
N1 Cr1 I1 97.8(5)
C28 Cr1 I1 148.13(6)
C27 Cr1 I1 130.81(8)
C26 Cr1 I1 96.35(7)
C25 Cr1 I1 88.42(6)
C29 Cr1 I1 114.49(6)
C13 C12 C14 107.1(9)
C13 C12 C7 110.9(9)
C14 C12 C7 114.9(7)
C13 C12 H12 107.9
C14 C12 H12 107.9
C7 C12 H12 107.9
C7B C8B C6B 119.8(2)
C7B C8B C12B 116.4(6)
C6B C8B C12B 123.6(6)
C9B C7B C8B 120.0
C9B C7B H7B 120.0
C8B C7B H7B 120.0
C7B C9B C10B 120.0
C7B C9B H9B 120.0
C10B C9B H9B 120.0
C11B C10B C9B 120.0
C11B C10B H10B 120.0
C9B C10B H10B 120.0
C6B C11B C10B 119.3(2)
C6B C11B C15B 123.1(9)
C10B C11B C15B 117.6(8)
C15B C17B H17D 109.5
C15B C17B H17E 109.5
H17D C17B H17E 109.5
C15B C17B H17F 109.5
H17D C17B H17F 109.5
H17E C17B H17F 109.5
C11B C15B C16B 116.5(14)
C11B C15B C17B 112.5(10)
C16B C15B C17B 105.7(12)
C11B C15B H15B 107.2
C16B C15B H15B 107.2
C17B C15B H15B 107.2
C15B C16B H16D 109.5
C15B C16B H16E 109.5
H16D C16B H16E 109.5
C15B C16B H16F 109.5
H16D C16B H16F 109.5
H16E C16B H16F 109.5
C11B C6B C8B 120.8(4)
C11B C6B N1B 121.0(11)
C8B C6B N1B 117.5(10)
C2 N1B C6B 112(2)
C2 N1B Cr1 120.4(7)
C6B N1B Cr1 125(2)

loop_
_geom_bond_atom_site_label_1
_geom_bond_atom_site_label_2
_geom_bond_distance
C1 C2 1.510(3)
C1 H1A 0.9800
C1 H1B 0.9800
C1 H1C 0.9800
C2 N1 1.30(2)
C2 N1B 1.39(3)
C2 C3 1.397(3)
C3 C4 1.387(3)
C3 H3 0.9500
C4 N2 1.328(2)
C4 C5 1.506(3)
C5 H5A 0.9800
C5 H5B 0.9800
C5 H5C 0.9800
C6 C7 1.3900
C6 C11 1.3900
C6 N1 1.447(5)
C7 C8 1.3900
C7 C12 1.559(10)
C8 C9 1.3900
C8 H8 0.9500
C9 C10 1.3900
C9 H9 0.9500
C10 C11 1.3900
C10 H10 0.9500
C11 C15 1.517(8)
C12B C8B 1.490(11)
C12B C14B 1.500(11)
C12B C13B 1.508(14)
C12B H12B 1.0000
C13B H13A 0.9800
C13B H13B 0.9800
C13B H13C 0.9800
C14B H14A 0.9800
C14B H14B 0.9800
C14B H14C 0.9800
C15 C17 1.498(12)
C15 C16 1.508(13)
C15 H15 1.0000
C16 H16A 0.9800
C16 H16B 0.9800
C16 H16C 0.9800
C17 H17A 0.9800
C17 H17B 0.9800
C17 H17C 0.9800
C18 C19 1.381(3)
C18 C23 1.383(2)
C18 N2 1.430(2)
C19 C20 1.379(3)
C19 H19 0.9500
C20 C21 1.377(4)
C20 H20 0.9500
C21 C22 1.373(3)
C21 C24 1.520(3)
C22 C23 1.383(3)
C22 H22 0.9500
C23 H23 0.9500
C24 H24A 0.9800
C24 H24B 0.9800
C24 H24C 0.9800
C25 C29 1.361(3)
C25 C26 1.402(3)
C25 Cr1 2.2675(19)
C25 H25 0.9500
C26 C27 1.384(4)
C26 Cr1 2.247(2)
C26 H26 0.9500
C27 C28 1.408(3)
C27 Cr1 2.2374(19)
C27 H27 0.9500
C28 C29 1.398(3)
C28 Cr1 2.230(2)
C28 H28 0.9500
C29 Cr1 2.2713(19)
C29 H29 0.9500
N1 Cr1 2.04(2)
N2 Cr1 1.9959(14)
Cr1 N1B 1.99(3)
Cr1 I1 2.6901(4)
C12 C13 1.520(13)
C12 C14 1.542(9)
C12 H12 1.0000
C13 H13D 0.9800
C13 H13E 0.9800
C13 H13F 0.9800
C14 H14D 0.9800
C14 H14E 0.9800
C14 H14F 0.9800
C8B C7B 1.3900
C8B C6B 1.374(7)
C7B C9B 1.3900
C7B H7B 0.9500
C9B C10B 1.3900
C9B H9B 0.9500
C10B C11B 1.3900
C10B H10B 0.9500
C11B C6B 1.395(6)
C11B C15B 1.518(15)
C17B C15B 1.551(19)
C17B H17D 0.9800
C17B H17E 0.9800
C17B H17F 0.9800
C15B C16B 1.54(2)
C15B H15B 1.0000
C16B H16D 0.9800
C16B H16E 0.9800
C16B H16F 0.9800
C6B N1B 1.447(7)

loop_
_geom_torsion_atom_site_label_1
_geom_torsion_atom_site_label_2
_geom_torsion_atom_site_label_3
_geom_torsion_atom_site_label_4
_geom_torsion
N1 C2 C3 C4 -9.2(7)
N1B C2 C3 C4 -22.2(11)
C1 C2 C3 C4 163.8(2)
C2 C3 C4 N2 13.4(3)
C2 C3 C4 C5 -165.62(19)
C11 C6 C7 C8 0.0
N1 C6 C7 C8 -176.8(15)
C11 C6 C7 C12 171.6(9)
N1 C6 C7 C12 -5.1(14)
C6 C7 C8 C9 0.0
C12 C7 C8 C9 -171.8(9)
C7 C8 C9 C10 0.0
C8 C9 C10 C11 0.0
C9 C10 C11 C6 0.0
C9 C10 C11 C15 -177.6(7)
C7 C6 C11 C10 0.0
N1 C6 C11 C10 177.0(14)
C7 C6 C11 C15 177.5(8)
N1 C6 C11 C15 -5.5(14)
C10 C11 C15 C17 -75.5(9)
C6 C11 C15 C17 107.0(8)
C10 C11 C15 C16 50.6(8)
C6 C11 C15 C16 -127.0(7)
C23 C18 C19 C20 -2.1(3)
N2 C18 C19 C20 172.2(2)
C18 C19 C20 C21 -0.3(4)
C19 C20 C21 C22 2.4(4)
C19 C20 C21 C24 -176.0(3)
C20 C21 C22 C23 -2.3(4)
C24 C21 C22 C23 176.2(2)
C19 C18 C23 C22 2.3(3)
N2 C18 C23 C22 -171.97(18)
C21 C22 C23 C18 -0.1(3)
C29 C25 C26 C27 0.1(2)
Cr1 C25 C26 C27 -63.44(14)
C29 C25 C26 Cr1 63.56(15)
C25 C26 C27 C28 1.1(2)
Cr1 C26 C27 C28 -63.00(14)
C25 C26 C27 Cr1 64.13(14)
C26 C27 C28 C29 -1.9(2)
Cr1 C27 C28 C29 -65.63(14)
C26 C27 C28 Cr1 63.71(15)
C26 C25 C29 C28 -1.3(2)
Cr1 C25 C29 C28 61.21(14)
C26 C25 C29 Cr1 -62.55(14)
C27 C28 C29 C25 2.0(2)
Cr1 C28 C29 C25 -62.54(15)
C27 C28 C29 Cr1 64.56(14)
N1B C2 N1 C6 -95(7)
C3 C2 N1 C6 160.3(7)
C1 C2 N1 C6 -12.3(14)
N1B C2 N1 Cr1 80(7)
C3 C2 N1 Cr1 -24.6(12)
C1 C2 N1 Cr1 162.8(6)
C7 C6 N1 C2 91.1(11)
C11 C6 N1 C2 -85.8(14)
C7 C6 N1 Cr1 -84.2(13)
C11 C6 N1 Cr1 98.9(9)
C3 C4 N2 C18 -174.69(17)
C5 C4 N2 C18 4.3(2)
C3 C4 N2 Cr1 17.9(2)
C5 C4 N2 Cr1 -163.17(14)
C19 C18 N2 C4 98.7(2)
C23 C18 N2 C4 -87.1(2)
C19 C18 N2 Cr1 -93.07(19)
C23 C18 N2 Cr1 81.08(19)
C4 N2 Cr1 N1B -30.4(7)
C18 N2 Cr1 N1B 161.9(7)
C4 N2 Cr1 N1 -35.7(5)
C18 N2 Cr1 N1 156.6(5)
C4 N2 Cr1 C28 -146.55(14)
C18 N2 Cr1 C28 45.76(13)
C4 N2 Cr1 C27 -129.30(14)
C18 N2 Cr1 C27 63.00(15)
C4 N2 Cr1 C26 177.43(19)
C18 N2 Cr1 C26 9.7(3)
C4 N2 Cr1 C25 152.76(14)
C18 N2 Cr1 C25 -14.93(16)
C4 N2 Cr1 C29 177.13(14)
C18 N2 Cr1 C29 9.44(13)
C4 N2 Cr1 I1 61.92(13)
C18 N2 Cr1 I1 -105.77(11)
C2 N1 Cr1 N1B -96(8)
C6 N1 Cr1 N1B 80(7)
C2 N1 Cr1 N2 39.3(10)
C6 N1 Cr1 N2 -145.5(9)
C2 N1 Cr1 C28 139.3(9)
C6 N1 Cr1 C28 -45.4(10)
C2 N1 Cr1 C27 173.1(10)
C6 N1 Cr1 C27 -11.6(9)
C2 N1 Cr1 C26 -154.9(8)
C6 N1 Cr1 C26 20.3(11)
C2 N1 Cr1 C25 -154.7(4)
C6 N1 Cr1 C25 20.5(16)
C2 N1 Cr1 C29 136.4(8)
C6 N1 Cr1 C29 -48.4(12)
C2 N1 Cr1 I1 -54.6(10)
C6 N1 Cr1 I1 120.6(9)
C29 C28 Cr1 N1B 175.9(6)
C27 C28 Cr1 N1B 61.1(6)
C29 C28 Cr1 N2 -86.13(14)
C27 C28 Cr1 N2 159.08(13)
C29 C28 Cr1 N1 -177.3(3)
C27 C28 Cr1 N1 68.0(4)
C29 C28 Cr1 C27 114.8(2)
C29 C28 Cr1 C26 77.62(15)
C27 C28 Cr1 C26 -37.17(13)
C29 C28 Cr1 C25 35.68(13)
C27 C28 Cr1 C25 -79.11(15)
C27 C28 Cr1 C29 -114.8(2)
C29 C28 Cr1 I1 29.7(2)
C27 C28 Cr1 I1 -85.11(17)
C26 C27 Cr1 N1B 116.3(6)
C28 C27 Cr1 N1B -127.3(6)
C26 C27 Cr1 N2 -145.57(13)
C28 C27 Cr1 N2 -29.17(18)
C26 C27 Cr1 N1 123.9(4)
C28 C27 Cr1 N1 -119.7(4)
C26 C27 Cr1 C28 -116.39(19)
C28 C27 Cr1 C26 116.39(19)
C26 C27 Cr1 C25 -37.69(13)
C28 C27 Cr1 C25 78.71(15)
C26 C27 Cr1 C29 -78.20(14)
C28 C27 Cr1 C29 38.20(14)
C26 C27 Cr1 I1 19.57(16)
C28 C27 Cr1 I1 135.96(13)
C27 C26 Cr1 N1B -70.8(7)
C25 C26 Cr1 N1B 172.9(7)
C27 C26 Cr1 N2 79.7(2)
C25 C26 Cr1 N2 -36.6(3)
C27 C26 Cr1 N1 -63.9(5)
C25 C26 Cr1 N1 179.8(5)
C27 C26 Cr1 C28 38.01(13)
C25 C26 Cr1 C28 -78.25(16)
C25 C26 Cr1 C27 -116.3(2)
C27 C26 Cr1 C25 116.3(2)
C27 C26 Cr1 C29 80.03(15)
C25 C26 Cr1 C29 -36.23(14)
C27 C26 Cr1 I1 -165.22(12)
C25 C26 Cr1 I1 78.52(15)
C29 C25 Cr1 N1B -128.8(12)
C26 C25 Cr1 N1B -11.6(12)
C29 C25 Cr1 N2 45.81(16)
C26 C25 Cr1 N2 162.97(14)
C29 C25 Cr1 N1 -117.5(9)
C26 C25 Cr1 N1 -0.4(9)
C29 C25 Cr1 C28 -36.99(13)
C26 C25 Cr1 C28 80.17(16)
C29 C25 Cr1 C27 -79.72(15)
C26 C25 Cr1 C27 37.44(15)
C29 C25 Cr1 C26 -117.2(2)
C26 C25 Cr1 C29 117.2(2)
C29 C25 Cr1 I1 139.84(13)
C26 C25 Cr1 I1 -103.00(15)
C25 C29 Cr1 N1B 110.5(11)
C28 C29 Cr1 N1B -7.7(11)
C25 C29 Cr1 N2 -142.58(13)
C28 C29 Cr1 N2 99.22(14)
C25 C29 Cr1 N1 122.9(6)
C28 C29 Cr1 N1 4.7(6)
C25 C29 Cr1 C28 118.2(2)
C25 C29 Cr1 C27 79.39(15)
C28 C29 Cr1 C27 -38.80(15)
C25 C29 Cr1 C26 37.56(14)
C28 C29 Cr1 C26 -80.63(16)
C28 C29 Cr1 C25 -118.2(2)
C25 C29 Cr1 I1 -45.11(14)
C28 C29 Cr1 I1 -163.30(12)
C8 C7 C12 C13 -64.4(11)
C6 C7 C12 C13 123.9(8)
C8 C7 C12 C14 57.3(10)
C6 C7 C12 C14 -114.4(6)
C14B C12B C8B C7B 91.0(11)
C13B C12B C8B C7B -32.5(15)
C14B C12B C8B C6B -93.9(12)
C13B C12B C8B C6B 142.5(12)
C6B C8B C7B C9B -1.5(4)
C12B C8B C7B C9B 173.7(11)
C8B C7B C9B C10B 0.0
C7B C9B C10B C11B 0.0
C9B C10B C11B C6B 1.5(4)
C9B C10B C11B C15B -179.0(12)
C6B C11B C15B C16B -124.5(12)
C10B C11B C15B C16B 56.0(14)
C6B C11B C15B C17B 113.2(12)
C10B C11B C15B C17B -66.4(14)
C10B C11B C6B C8B -3.1(8)
C15B C11B C6B C8B 177.4(12)
C10B C11B C6B N1B -174(2)
C15B C11B C6B N1B 7(2)
C7B C8B C6B C11B 3.1(8)
C12B C8B C6B C11B -171.8(13)
C7B C8B C6B N1B 174(2)
C12B C8B C6B N1B -1(2)
N1 C2 N1B C6B 80(6)
C3 C2 N1B C6B 162.4(10)
C1 C2 N1B C6B -24(2)
N1 C2 N1B Cr1 -85(8)
C3 C2 N1B Cr1 -2.1(19)
C1 C2 N1B Cr1 171.8(8)
C11B C6B N1B C2 -73(2)
C8B C6B N1B C2 115.7(13)
C11B C6B N1B Cr1 90.4(17)
C8B C6B N1B Cr1 -80.7(19)
N2 Cr1 N1B C2 21.9(15)
N1 Cr1 N1B C2 67(7)
C28 Cr1 N1B C2 124.7(13)
C27 Cr1 N1B C2 156.4(14)
C26 Cr1 N1B C2 -169.8(12)
C25 Cr1 N1B C2 -162.6(6)
C29 Cr1 N1B C2 129.7(12)
I1 Cr1 N1B C2 -72.4(14)
N2 Cr1 N1B C6B -140.5(15)
N1 Cr1 N1B C6B -95(8)
C28 Cr1 N1B C6B -37.8(17)
C27 Cr1 N1B C6B -6.1(16)
C26 Cr1 N1B C6B 27.7(17)
C25 Cr1 N1B C6B 35(2)
C29 Cr1 N1B C6B -33(2)
I1 Cr1 N1B C6B 125.1(15)
